data_7216621
loop_
_publ_author_name
'Paul, Mithun'
'Dastidar, Parthasarathi'

_publ_section_title
;
 Coordination polymers derived from pyridyl carboxylate ligands having an
 amide backbone: an attempt towards the selective separation of CuIIcation
 following in situ crystallization under competitive conditions
;
_journal_issue 33
_journal_name_full CrystEngComm
_journal_page_first 7815
_journal_paper_doi 10.1039/C4CE00733F
_journal_volume 16
_journal_year 2014
_chemical_formula_moiety 'C26 H26 Co N4 O10'
_chemical_formula_sum 'C26 H26 Co N4 O10'
_chemical_formula_weight 613.44
_chemical_name_systematic
; 
 ? 
;
_space_group_IT_number 14
_symmetry_cell_setting monoclinic
_symmetry_space_group_name_Hall '-P 2yn'
_symmetry_space_group_name_H-M 'P 1 21/n 1'
_atom_sites_solution_hydrogens geom
_atom_sites_solution_primary direct
_atom_sites_solution_secondary difmap
_audit_creation_method SHELXL-97
_cell_angle_alpha 90.00
_cell_angle_beta 101.2430(10)
_cell_angle_gamma 90.00
_cell_formula_units_Z 2
_cell_length_a 7.7617(2)
_cell_length_b 12.4624(3)
_cell_length_c 13.3308(4)
_cell_measurement_temperature 296(2)
_cell_volume 1264.73(6)
_computing_cell_refinement 'Bruker Apex II'
_computing_data_collection 'Bruker Apex II'
_computing_data_reduction SAINT
_computing_molecular_graphics 'Mercury 3.1'
_computing_publication_material SHELXTL-97
_computing_structure_refinement 'SHELXL-97 (Sheldrick, 1997)'
_computing_structure_solution 'SHELXS-97 (Sheldrick, 1990)'
_diffrn_ambient_temperature 296(2)
_diffrn_detector_area_resol_mean 3
_diffrn_measured_fraction_theta_full 0.987
_diffrn_measured_fraction_theta_max 0.900
_diffrn_measurement_device_type 'Bruker Apex II'
_diffrn_measurement_method 'phi-omega scan'
_diffrn_radiation_monochromator graphite
_diffrn_radiation_source 'fine-focus sealed tube'
_diffrn_radiation_type MoK\a
_diffrn_radiation_wavelength 0.71073
_diffrn_reflns_av_R_equivalents 0.0250
_diffrn_reflns_av_sigmaI/netI 0.0203
_diffrn_reflns_limit_h_max 11
_diffrn_reflns_limit_h_min -11
_diffrn_reflns_limit_k_max 18
_diffrn_reflns_limit_k_min -18
_diffrn_reflns_limit_l_max 18
_diffrn_reflns_limit_l_min -19
_diffrn_reflns_number 23878
_diffrn_reflns_theta_full 27.50
_diffrn_reflns_theta_max 32.29
_diffrn_reflns_theta_min 2.26
_exptl_absorpt_coefficient_mu 0.748
_exptl_absorpt_correction_T_max 0.9426
_exptl_absorpt_correction_T_min 0.8068
_exptl_absorpt_correction_type multi-scan
_exptl_absorpt_process_details sadabs
_exptl_crystal_colour PINK
_exptl_crystal_density_diffrn 1.611
_exptl_crystal_density_method 'not measured'
_exptl_crystal_description BLOCK
_exptl_crystal_F_000 634
_exptl_crystal_size_max 0.30
_exptl_crystal_size_mid 0.22
_exptl_crystal_size_min 0.08
_refine_diff_density_max 0.687
_refine_diff_density_min -0.411
_refine_diff_density_rms 0.111
_refine_ls_extinction_method none
_refine_ls_goodness_of_fit_ref 0.878
_refine_ls_hydrogen_treatment mixed
_refine_ls_matrix_type full
_refine_ls_number_parameters 200
_refine_ls_number_reflns 4051
_refine_ls_number_restraints 0
_refine_ls_restrained_S_all 0.878
_refine_ls_R_factor_all 0.0412
_refine_ls_R_factor_gt 0.0320
_refine_ls_shift/su_max 0.001
_refine_ls_shift/su_mean 0.000
_refine_ls_structure_factor_coef Fsqd
_refine_ls_weighting_details 'calc w=1/[\s^2^(Fo^2^)+(0.1000P)^2^+0.4398P] where P=(Fo^2^+2Fc^2^)/3'
_refine_ls_weighting_scheme calc
_refine_ls_wR_factor_gt 0.1034
_refine_ls_wR_factor_ref 0.1170
_reflns_number_gt 3495
_reflns_number_total 4051
_reflns_threshold_expression >2sigma(I)
_cod_data_source_file c4ce00733f2.cif
_cod_data_source_block cp1b
_cod_depositor_comments
;
The following automatic conversions were performed:

'_symmetry_cell_setting' value 'MONOCLINIC' changed to 'monoclinic'
according to
/usr/data/users/saulius/crontab/automatic-downloads/rss-feeds/RSC/lib/dictionaries/cif_core.dic
dictionary named 'cif_core.dic' version 2.4.2 from 2011-04-26.

Automatic conversion script
Id: cif_fix_values 2281 2013-09-26 08:29:07Z andrius 

 Adding full bibliography for 7216620--7216632.cif.
;
_cod_original_sg_symbol_Hall -P2yn
_cod_original_sg_symbol_H-M P21/n
_cod_database_code 7216621

loop_
_symmetry_equiv_pos_as_xyz
'x, y, z'
'-x+1/2, y+1/2, -z+1/2'
'-x, -y, -z'
'x-1/2, -y-1/2, z-1/2'

loop_
_atom_site_label
_atom_site_type_symbol
_atom_site_fract_x
_atom_site_fract_y
_atom_site_fract_z
_atom_site_U_iso_or_equiv
_atom_site_adp_type
_atom_site_occupancy
_atom_site_symmetry_multiplicity
_atom_site_calc_flag
_atom_site_refinement_flags
C1 C 0.35607(18) 0.89899(10) 1.00278(10) 0.0131(2) Uani 1 1 d .
H1 H 0.3590 0.9001 1.0729 0.016 Uiso 1 1 calc R
C2 C 0.47635(18) 0.83546(11) 0.96633(11) 0.0159(3) Uani 1 1 d .
H2 H 0.5602 0.7966 1.0112 0.019 Uiso 1 1 calc R
C3 C 0.46988(18) 0.83067(11) 0.86166(11) 0.0151(3) Uani 1 1 d .
H3 H 0.5429 0.7843 0.8346 0.018 Uiso 1 1 calc R
C4 C 0.35138(17) 0.89702(10) 0.79784(10) 0.0120(2) Uani 1 1 d .
C5 C 0.23881(17) 0.96104(10) 0.84179(10) 0.0120(2) Uani 1 1 d .
H5 H 0.1627 1.0072 0.7997 0.014 Uiso 1 1 calc R
C6 C 0.32967(17) 0.88927(10) 0.68428(10) 0.0122(2) Uani 1 1 d .
C7 C 0.2819(2) 1.00287(9) 0.52784(11) 0.0121(3) Uani 1 1 d .
C8 C 0.2482(2) 0.92250(10) 0.45351(10) 0.0170(3) Uani 1 1 d .
H8 H 0.2504 0.8507 0.4727 0.020 Uiso 1 1 calc R
C9 C 0.2112(2) 0.95079(11) 0.35068(10) 0.0163(3) Uani 1 1 d .
H9 H 0.1900 0.8972 0.3013 0.020 Uiso 1 1 calc R
C10 C 0.20527(18) 1.05794(10) 0.32021(9) 0.0114(2) Uani 1 1 d .
C11 C 0.24141(19) 1.13719(10) 0.39502(10) 0.0148(3) Uani 1 1 d .
H11 H 0.2393 1.2090 0.3758 0.018 Uiso 1 1 calc R
C12 C 0.28035(19) 1.11014(11) 0.49762(10) 0.0154(3) Uani 1 1 d .
H12 H 0.3057 1.1638 0.5468 0.018 Uiso 1 1 calc R
C13 C 0.15734(17) 1.08665(10) 0.20893(10) 0.0111(2) Uani 1 1 d .
N1 N 0.23514(15) 0.95916(9) 0.94196(8) 0.0114(2) Uani 1 1 d .
N2 N 0.31909(17) 0.98347(9) 0.63442(9) 0.0130(2) Uani 1 1 d .
H2A H 0.3375 1.0396 0.6725 0.016 Uiso 1 1 calc R
O1 O 0.31728(14) 0.79879(8) 0.64363(7) 0.0167(2) Uani 1 1 d .
O2 O 0.14311(15) 1.00921(7) 0.14614(8) 0.0123(2) Uani 1 1 d .
O3 O 0.13082(14) 1.18416(8) 0.18433(7) 0.0153(2) Uani 1 1 d .
O4 O 0.02230(14) 1.16630(8) 0.98332(8) 0.01407(19) Uani 1 1 d .
H4A H 0.0558 1.1937 1.0397 0.021 Uiso 1 1 calc R
H4B H 0.068(3) 1.2018(19) 0.9454(18) 0.032(6) Uiso 1 1 d .
O5 O 0.91362(16) 0.33169(9) 0.25787(8) 0.0189(2) Uani 1 1 d .
H5A H 0.988(4) 0.285(2) 0.2374(19) 0.044(7) Uiso 1 1 d .
H5B H 0.843(3) 0.299(2) 0.2805(19) 0.036(7) Uiso 1 1 d .
Co1 Co 0.0000 1.0000 1.0000 0.00878(9) Uani 1 2 d S

loop_
_atom_site_aniso_label
_atom_site_aniso_U_11
_atom_site_aniso_U_22
_atom_site_aniso_U_33
_atom_site_aniso_U_23
_atom_site_aniso_U_13
_atom_site_aniso_U_12
C1 0.0148(6) 0.0153(5) 0.0088(5) 0.0001(4) 0.0016(5) -0.0001(4)
C2 0.0157(6) 0.0189(6) 0.0125(6) 0.0037(5) 0.0014(5) 0.0034(5)
C3 0.0151(6) 0.0165(6) 0.0145(6) 0.0015(5) 0.0050(5) 0.0030(5)
C4 0.0139(6) 0.0128(5) 0.0099(5) 0.0007(4) 0.0037(4) -0.0012(4)
C5 0.0134(6) 0.0129(6) 0.0098(5) 0.0006(4) 0.0024(4) 0.0005(4)
C6 0.0129(6) 0.0142(6) 0.0102(5) 0.0008(4) 0.0042(4) 0.0010(4)
C7 0.0149(6) 0.0136(6) 0.0079(5) 0.0008(4) 0.0026(5) 0.0001(4)
C8 0.0287(8) 0.0114(6) 0.0099(5) 0.0005(4) 0.0017(5) -0.0015(5)
C9 0.0261(7) 0.0124(6) 0.0100(5) -0.0016(4) 0.0020(5) -0.0012(5)
C10 0.0142(6) 0.0123(5) 0.0079(5) -0.0004(4) 0.0030(4) -0.0009(4)
C11 0.0237(7) 0.0105(5) 0.0094(5) -0.0001(4) 0.0015(5) -0.0006(5)
C12 0.0240(7) 0.0122(5) 0.0093(5) -0.0014(4) 0.0017(5) -0.0011(5)
C13 0.0122(6) 0.0130(5) 0.0084(5) -0.0002(4) 0.0027(4) -0.0005(4)
N1 0.0139(5) 0.0124(5) 0.0085(5) 0.0002(4) 0.0037(4) 0.0008(4)
N2 0.0189(6) 0.0120(5) 0.0080(5) -0.0003(4) 0.0025(4) -0.0006(4)
O1 0.0266(5) 0.0130(4) 0.0118(4) -0.0015(3) 0.0070(4) 0.0006(4)
O2 0.0168(5) 0.0132(4) 0.0069(4) -0.0014(3) 0.0023(4) 0.0025(3)
O3 0.0243(5) 0.0116(4) 0.0101(4) 0.0007(3) 0.0039(4) -0.0002(4)
O4 0.0229(5) 0.0105(4) 0.0094(4) 0.0009(3) 0.0046(4) -0.0021(3)
O5 0.0264(6) 0.0146(5) 0.0170(5) 0.0028(4) 0.0072(4) 0.0021(4)
Co1 0.01298(15) 0.00847(13) 0.00536(13) 0.00006(7) 0.00294(9) 0.00118(7)

loop_
_atom_type_symbol
_atom_type_description
_atom_type_scat_dispersion_real
_atom_type_scat_dispersion_imag
_atom_type_scat_source
C C 0.0033 0.0016 'International Tables Vol C Tables 4.2.6.8 and 6.1.1.4'
H H 0.0000 0.0000 'International Tables Vol C Tables 4.2.6.8 and 6.1.1.4'
N N 0.0061 0.0033 'International Tables Vol C Tables 4.2.6.8 and 6.1.1.4'
O O 0.0106 0.0060 'International Tables Vol C Tables 4.2.6.8 and 6.1.1.4'
Co Co 0.3494 0.9721 'International Tables Vol C Tables 4.2.6.8 and 6.1.1.4'

loop_
_geom_angle_atom_site_label_1
_geom_angle_atom_site_label_2
_geom_angle_atom_site_label_3
_geom_angle
_geom_angle_site_symmetry_1
_geom_angle_site_symmetry_3
N1 C1 C2 123.22(12) . .
C1 C2 C3 118.91(12) . .
C2 C3 C4 118.54(13) . .
C5 C4 C3 118.39(12) . .
C5 C4 C6 120.47(11) . .
C3 C4 C6 120.68(12) . .
N1 C5 C4 123.03(12) . .
O1 C6 N2 125.67(12) . .
O1 C6 C4 118.88(11) . .
N2 C6 C4 115.40(11) . .
C12 C7 C8 119.47(12) . .
C12 C7 N2 116.25(11) . .
C8 C7 N2 124.27(11) . .
C9 C8 C7 119.44(12) . .
C8 C9 C10 121.27(12) . .
C11 C10 C9 118.69(12) . .
C11 C10 C13 121.02(11) . .
C9 C10 C13 120.28(11) . .
C12 C11 C10 120.65(12) . .
C11 C12 C7 120.45(12) . .
O3 C13 O2 124.83(12) . .
O3 C13 C10 118.80(11) . .
O2 C13 C10 116.36(11) . .
C5 N1 C1 117.56(12) . .
C5 N1 Co1 122.12(9) . .
C1 N1 Co1 116.85(9) . .
C6 N2 C7 128.84(11) . .
C13 O2 Co1 129.16(9) . 1_554
O2 Co1 O2 180.00 1_556 3_576
O2 Co1 O4 90.28(4) 1_556 .
O2 Co1 O4 89.73(4) 3_576 .
O2 Co1 O4 89.73(4) 1_556 3_577
O2 Co1 O4 90.27(4) 3_576 3_577
O4 Co1 O4 179.999 . 3_577
O2 Co1 N1 89.18(4) 1_556 3_577
O2 Co1 N1 90.82(4) 3_576 3_577
O4 Co1 N1 84.19(4) . 3_577
O4 Co1 N1 95.81(4) 3_577 3_577
O2 Co1 N1 90.82(4) 1_556 .
O2 Co1 N1 89.17(4) 3_576 .
O4 Co1 N1 95.81(4) . .
O4 Co1 N1 84.19(4) 3_577 .
N1 Co1 N1 180.00 3_577 .

loop_
_geom_bond_atom_site_label_1
_geom_bond_atom_site_label_2
_geom_bond_distance
_geom_bond_site_symmetry_2
C1 N1 1.3431(16) .
C1 C2 1.3825(19) .
C2 C3 1.3877(19) .
C3 C4 1.3959(18) .
C4 C5 1.3939(19) .
C4 C6 1.4934(18) .
C5 N1 1.3414(16) .
C6 O1 1.2466(16) .
C6 N2 1.3436(17) .
C7 C12 1.3956(17) .
C7 C8 1.3973(18) .
C7 N2 1.4144(18) .
C8 C9 1.3902(18) .
C9 C10 1.3939(19) .
C10 C11 1.3928(17) .
C10 C13 1.5006(18) .
C11 C12 1.3836(18) .
C13 O3 1.2650(16) .
C13 O2 1.2681(15) .
N1 Co1 2.1770(11) .
O2 Co1 2.0490(10) 1_554
O4 Co1 2.0951(10) .
Co1 O2 2.0490(10) 1_556
Co1 O2 2.0490(10) 3_576
Co1 O4 2.0952(10) 3_577
Co1 N1 2.1770(11) 3_577

loop_
_geom_hbond_atom_site_label_D
_geom_hbond_atom_site_label_H
_geom_hbond_atom_site_label_A
_geom_hbond_distance_DH
_geom_hbond_distance_HA
_geom_hbond_distance_DA
_geom_hbond_angle_DHA
_geom_hbond_site_symmetry_A
O5 H5B O1 0.79(3) 2.13(3) 2.9151(16) 172(2) 3_666
O5 H5A O3 0.90(3) 1.90(3) 2.7979(15) 175(2) 1_645
O4 H4B O1 0.80(2) 2.02(2) 2.8218(15) 176(2) 2_556
O4 H4A O3 0.82 1.91 2.6569(14) 151.7 1_556
N2 H2A O5 0.86 1.99 2.8429(16) 172.2 4_576
